data_4318989
loop_
_publ_author_name
'M. Carla Aragoni'
'Massimiliano Arca'
'Francesco Demartin'
'Francesco A. Devillanova'
'Francesco Isaia'
'Alessandra Garau'
'Vito Lippolis'
'Fahimeh Jalali'
'Ulrich Papke'
'Mojtaba Shamsipur'
'Lorenzo Tei'
'Abdollah Yari'
'Gaetano Verani'

_publ_section_title
;
 Fluorometric Chemosensors. Interaction of Toxic Heavy Metal Ions PbII,
 CdII, and HgII with Novel Mixed-Donor Phenanthroline-Containing
 Macrocycles: Spectrofluorometric, Conductometric, and Crystallographic
 Studies
;
_journal_name_full 'Inorganic Chemistry'
_journal_page_first 6623
_journal_page_last 6632
_journal_paper_doi 10.1021/ic020270d
_journal_volume 41
_journal_year 2002
_chemical_formula_sum 'C19 H20 Cd N4 O6 S2'
_chemical_formula_weight 576.91
_space_group_crystal_system monoclinic
_space_group_IT_number 14
_space_group_name_Hall '-P 2yn'
_space_group_name_H-M_alt 'P 1 21/n 1'
_atom_sites_solution_hydrogens geom
_atom_sites_solution_primary direct
_atom_sites_solution_secondary difmap
_audit_creation_method SHELXL
_cell_angle_alpha 90.00
_cell_angle_beta 103.85(2)
_cell_angle_gamma 90.00
_cell_formula_units_Z 4
_cell_length_a 8.545(2)
_cell_length_b 18.578(6)
_cell_length_c 14.269(4)
_cell_measurement_temperature 293(2)
_cell_measurement_theta_max 18.0
_cell_measurement_theta_min 3.0
_cell_volume 2199.3(11)
_computing_structure_refinement 'SHELXL-93 (Sheldrick, 1993)'
_diffrn_ambient_temperature 293(2)
_diffrn_measurement_device 'CAD4 diffractometer'
_diffrn_measurement_method 'omega scan'
_diffrn_radiation_monochromator graphite
_diffrn_radiation_source 'fine-focus sealed tube'
_diffrn_radiation_type MoK\a
_diffrn_radiation_wavelength 0.71073
_diffrn_reflns_av_R_equivalents 0.0000
_diffrn_reflns_av_sigmaI/netI 0.0147
_diffrn_reflns_limit_h_max 10
_diffrn_reflns_limit_h_min 0
_diffrn_reflns_limit_k_max 22
_diffrn_reflns_limit_k_min 0
_diffrn_reflns_limit_l_max 16
_diffrn_reflns_limit_l_min -16
_diffrn_reflns_number 4151
_diffrn_reflns_theta_max 25.00
_diffrn_reflns_theta_min 3.00
_diffrn_standards_interval_time 7200
_diffrn_standards_number 3
_exptl_absorpt_coefficient_mu 1.227
_exptl_absorpt_correction_T_max 1.00
_exptl_absorpt_correction_T_min 0.93
_exptl_absorpt_correction_type psi-scan
_exptl_crystal_colour colorless
_exptl_crystal_density_diffrn 1.742
_exptl_crystal_description prism
_exptl_crystal_F_000 1160
_exptl_crystal_size_max 0.18
_exptl_crystal_size_mid 0.15
_exptl_crystal_size_min 0.12
_refine_diff_density_max 0.279
_refine_diff_density_min -0.547
_refine_diff_density_rms 0.056
_refine_ls_extinction_method none
_refine_ls_goodness_of_fit_all 1.085
_refine_ls_goodness_of_fit_obs 1.111
_refine_ls_matrix_type full
_refine_ls_number_parameters 289
_refine_ls_number_reflns 3851
_refine_ls_number_restraints 0
_refine_ls_restrained_S_all 1.085
_refine_ls_restrained_S_obs 1.111
_refine_ls_R_factor_all 0.0314
_refine_ls_R_factor_obs 0.0225
_refine_ls_shift/esd_max 0.001
_refine_ls_shift/esd_mean 0.000
_refine_ls_structure_factor_coef Fsqd
_refine_ls_weighting_details 'w=1/[\s^2^(Fo^2^)+(0.0325P)^2^+1.1961P] where P=(Fo^2^+2Fc^2^)/3'
_refine_ls_weighting_scheme calc
_refine_ls_wR_factor_all 0.0626
_refine_ls_wR_factor_obs 0.0592
_reflns_number_observed 3322
_reflns_number_total 3851
_reflns_observed_criterion >2sigma(I)
_cod_data_source_file ic020270d_4.cif
_cod_data_source_block compound2b
_cod_depositor_comments
;
 Updating space group information.

 Antanas Vaitkus,
 2018-07-07

The following automatic conversions were performed:

'_refine_ls_weighting_scheme' value 'calc
w=1/[\s^2^(Fo^2^)+(0.0325P)^2^+1.1961P] where P=(Fo^2^+2Fc^2^)/3' was
changed to 'calc'. New tag '_refine_ls_weighting_details' was
created. The value of the new tag was set to
'w=1/[\s^2^(Fo^2^)+(0.0325P)^2^+1.1961P] where P=(Fo^2^+2Fc^2^)/3'.

Automatic conversion script
Id: cif_fix_values 3143 2015-03-26 13:38:13Z robertas 
;
_cod_original_cell_volume 2199.1(11)
_cod_database_code 4318989

loop_
_space_group_symop_id
_space_group_symop_operation_xyz
1 'x, y, z'
2 'x+1/2, -y+1/2, z+1/2'
3 '-x, -y, -z'
4 '-x-1/2, y-1/2, -z-1/2'

loop_
_atom_site_aniso_label
_atom_site_aniso_U_11
_atom_site_aniso_U_22
_atom_site_aniso_U_33
_atom_site_aniso_U_23
_atom_site_aniso_U_13
_atom_site_aniso_U_12
Cd 0.03602(11) 0.05131(12) 0.03341(11) 0.00525(8) 0.00561(7) -0.00100(8)
S1 0.0401(4) 0.0820(5) 0.0392(4) 0.0090(3) 0.0008(3) -0.0036(3)
S2 0.0637(4) 0.0528(4) 0.0534(4) 0.0040(3) 0.0238(3) 0.0009(3)
O1 0.0548(13) 0.128(2) 0.0469(12) 0.0005(13) -0.0018(10) 0.0019(13)
O2 0.0547(13) 0.116(2) 0.0535(13) -0.0185(13) -0.0058(10) 0.0073(13)
O3 0.107(2) 0.076(2) 0.208(4) -0.009(2) 0.071(3) 0.028(2)
O4 0.0508(13) 0.120(2) 0.074(2) -0.0024(15) 0.0174(12) 0.0200(13)
O5 0.194(3) 0.089(2) 0.096(2) 0.005(2) 0.094(2) -0.039(2)
O6 0.0573(14) 0.096(2) 0.0694(15) 0.0134(13) 0.0069(11) 0.0007(13)
N1 0.0346(11) 0.0505(12) 0.0336(11) 0.0004(9) 0.0019(8) -0.0037(9)
N2 0.0358(11) 0.0485(12) 0.0358(11) -0.0039(9) 0.0043(9) -0.0005(9)
N3 0.0482(14) 0.0524(14) 0.071(2) 0.0046(12) 0.0142(13) 0.0057(11)
N4 0.068(2) 0.0534(14) 0.0557(15) 0.0052(11) 0.0309(13) 0.0017(12)
C1 0.049(2) 0.078(2) 0.0418(15) -0.0087(14) -0.0020(12) -0.0150(15)
C2 0.0366(13) 0.061(2) 0.0448(15) -0.0020(12) 0.0039(11) -0.0071(12)
C3 0.057(2) 0.064(2) 0.064(2) -0.004(2) 0.0043(15) -0.0220(15)
C4 0.066(2) 0.057(2) 0.067(2) 0.0105(15) 0.014(2) -0.014(2)
C5 0.0478(15) 0.050(2) 0.048(2) 0.0049(12) 0.0122(12) 0.0025(12)
C6 0.0363(12) 0.0470(14) 0.0351(13) 0.0005(10) 0.0065(10) 0.0040(11)
C7 0.0338(12) 0.0475(14) 0.0341(12) -0.0025(10) 0.0060(10) 0.0068(10)
C8 0.0431(14) 0.057(2) 0.0341(13) -0.0028(11) 0.0055(11) 0.0139(12)
C9 0.063(2) 0.066(2) 0.0353(14) 0.0090(13) 0.0097(12) 0.0149(15)
C10 0.066(2) 0.059(2) 0.048(2) 0.0157(14) 0.0160(14) 0.007(2)
C11 0.056(2) 0.073(2) 0.0332(13) -0.0094(13) 0.0000(12) 0.0099(15)
C12 0.050(2) 0.069(2) 0.0432(15) -0.0212(14) 0.0023(12) -0.0001(14)
C13 0.0406(14) 0.053(2) 0.0450(14) -0.0118(12) 0.0089(11) -0.0010(12)
C14 0.060(2) 0.059(2) 0.060(2) -0.0121(15) 0.0137(14) -0.0150(15)
C15 0.079(2) 0.066(2) 0.055(2) 0.0045(15) 0.032(2) 0.019(2)
C16 0.078(2) 0.070(2) 0.078(2) 0.014(2) 0.036(2) 0.026(2)
C17 0.059(2) 0.079(2) 0.072(2) 0.025(2) 0.025(2) 0.025(2)
C18 0.052(2) 0.088(2) 0.072(2) 0.023(2) 0.031(2) 0.018(2)
C19 0.036(2) 0.097(3) 0.086(2) 0.006(2) 0.015(2) 0.004(2)

loop_
_atom_site_label
_atom_site_type_symbol
_atom_site_fract_x
_atom_site_fract_y
_atom_site_fract_z
_atom_site_U_iso_or_equiv
_atom_site_thermal_displace_type
_atom_site_occupancy
_atom_site_calc_flag
_atom_site_refinement_flags
_atom_site_disorder_group
Cd Cd 0.29869(2) 0.384960(10) 0.791478(12) 0.04071(8) Uani 1 d . .
S1 S 0.59829(8) 0.41337(5) 0.90732(5) 0.0552(2) Uani 1 d . .
S2 S 0.27043(10) 0.24391(4) 0.71171(5) 0.0550(2) Uani 1 d . .
O1 O 0.0632(3) 0.4665(2) 0.7635(2) 0.0791(7) Uani 1 d . .
O2 O 0.2249(3) 0.4744(2) 0.8997(2) 0.0779(7) Uani 1 d . .
O3 O 0.0143(4) 0.5422(2) 0.8658(3) 0.1243(13) Uani 1 d . .
O4 O 0.0814(3) 0.3108(2) 0.8435(2) 0.0809(7) Uani 1 d . .
O5 O 0.1242(5) 0.2560(2) 0.9800(2) 0.1166(12) Uani 1 d . .
O6 O 0.3143(3) 0.31189(14) 0.9364(2) 0.0755(7) Uani 1 d . .
N1 N 0.4139(2) 0.48499(11) 0.72656(14) 0.0406(5) Uani 1 d . .
N2 N 0.2112(2) 0.38894(11) 0.61922(15) 0.0408(5) Uani 1 d . .
N3 N 0.0991(3) 0.49655(13) 0.8437(2) 0.0571(6) Uani 1 d . .
N4 N 0.1710(3) 0.29192(13) 0.9220(2) 0.0565(6) Uani 1 d . .
C1 C 0.5873(4) 0.5087(2) 0.8847(2) 0.0586(8) Uani 1 d . .
H1A H 0.5212(4) 0.5304(2) 0.9235(2) 0.070 Uiso 1 calc R .
H1B H 0.6948(4) 0.5288(2) 0.9055(2) 0.070 Uiso 1 calc R .
C2 C 0.5194(3) 0.5289(2) 0.7807(2) 0.0484(6) Uani 1 d . .
C3 C 0.5652(4) 0.5929(2) 0.7427(2) 0.0633(8) Uani 1 d . .
H3 H 0.6390(4) 0.6235(2) 0.7819(2) 0.076 Uiso 1 calc R .
C4 C 0.5021(4) 0.6104(2) 0.6490(2) 0.0635(8) Uani 1 d . .
H4 H 0.5317(4) 0.6532(2) 0.6241(2) 0.076 Uiso 1 calc R .
C5 C 0.3923(3) 0.56390(15) 0.5895(2) 0.0485(6) Uani 1 d . .
C6 C 0.3510(3) 0.50115(14) 0.6328(2) 0.0398(5) Uani 1 d . .
C7 C 0.2423(3) 0.44992(14) 0.5758(2) 0.0388(5) Uani 1 d . .
C8 C 0.1782(3) 0.46381(15) 0.4772(2) 0.0455(6) Uani 1 d . .
C9 C 0.2218(4) 0.5280(2) 0.4356(2) 0.0553(7) Uani 1 d . .
H9 H 0.1794(4) 0.5371(2) 0.3703(2) 0.066 Uiso 1 calc R .
C10 C 0.3234(4) 0.5759(2) 0.4891(2) 0.0573(7) Uani 1 d . .
H10 H 0.3495(4) 0.6176(2) 0.4602(2) 0.069 Uiso 1 calc R .
C11 C 0.0731(4) 0.4114(2) 0.4254(2) 0.0559(7) Uani 1 d . .
H11 H 0.0236(4) 0.4190(2) 0.3606(2) 0.067 Uiso 1 calc R .
C12 C 0.0438(3) 0.3499(2) 0.4696(2) 0.0556(7) Uani 1 d . .
H12 H -0.0248(3) 0.3152(2) 0.4350(2) 0.067 Uiso 1 calc R .
C13 C 0.1172(3) 0.33874(15) 0.5680(2) 0.0463(6) Uani 1 d . .
C14 C 0.0956(4) 0.2698(2) 0.6191(2) 0.0602(8) Uani 1 d . .
H14A H 0.0700(4) 0.2314(2) 0.5719(2) 0.072 Uiso 1 calc R .
H14B H 0.0047(4) 0.2753(2) 0.6482(2) 0.072 Uiso 1 calc R .
C15 C 0.4188(4) 0.2336(2) 0.6404(2) 0.0640(8) Uani 1 d . .
H15A H 0.3842(4) 0.1963(2) 0.5925(2) 0.077 Uiso 1 calc R .
H15B H 0.4276(4) 0.2783(2) 0.6068(2) 0.077 Uiso 1 calc R .
C16 C 0.5818(4) 0.2141(2) 0.7044(3) 0.0721(9) Uani 1 d . .
H16A H 0.6583(4) 0.2109(2) 0.6641(3) 0.087 Uiso 1 calc R .
H16B H 0.5735(4) 0.1665(2) 0.7307(3) 0.087 Uiso 1 calc R .
C17 C 0.6510(4) 0.2647(2) 0.7878(2) 0.0684(9) Uani 1 d . .
H17A H 0.5742(4) 0.2688(2) 0.8277(2) 0.082 Uiso 1 calc R .
H17B H 0.7485(4) 0.2433(2) 0.8270(2) 0.082 Uiso 1 calc R .
C18 C 0.6907(4) 0.3394(2) 0.7582(3) 0.0682(9) Uani 1 d . .
H18A H 0.7723(4) 0.3358(2) 0.7215(3) 0.082 Uiso 1 calc R .
H18B H 0.5949(4) 0.3602(2) 0.7164(3) 0.082 Uiso 1 calc R .
C19 C 0.7508(4) 0.3889(2) 0.8432(3) 0.0727(10) Uani 1 d . .
H19A H 0.7921(4) 0.4325(2) 0.8205(3) 0.087 Uiso 1 calc R .
H19B H 0.8396(4) 0.3656(2) 0.8881(3) 0.087 Uiso 1 calc R .

loop_
_atom_type_symbol
_atom_type_description
_atom_type_scat_dispersion_real
_atom_type_scat_dispersion_imag
_atom_type_scat_source
Cd Cd -0.8075 1.2024 'International Tables Vol C Tables 4.2.6.8 and 6.1.1.4'
S S 0.1246 0.1234 'International Tables Vol C Tables 4.2.6.8 and 6.1.1.4'
O O 0.0106 0.0060 'International Tables Vol C Tables 4.2.6.8 and 6.1.1.4'
N N 0.0061 0.0033 'International Tables Vol C Tables 4.2.6.8 and 6.1.1.4'
C C 0.0033 0.0016 'International Tables Vol C Tables 4.2.6.8 and 6.1.1.4'
H H 0.0000 0.0000 'International Tables Vol C Tables 4.2.6.8 and 6.1.1.4'

loop_
_geom_angle_atom_site_label_1
_geom_angle_atom_site_label_2
_geom_angle_atom_site_label_3
_geom_angle
_geom_angle_site_symmetry_1
_geom_angle_site_symmetry_3
_geom_angle_publ_flag
N1 Cd N2 68.55(7) . . ?
N1 Cd O6 144.41(8) . . ?
N2 Cd O6 145.53(8) . . ?
N1 Cd O2 84.78(9) . . ?
N2 Cd O2 124.19(7) . . ?
O6 Cd O2 79.29(9) . . ?
N1 Cd O1 81.72(8) . . ?
N2 Cd O1 76.91(7) . . ?
O6 Cd O1 110.68(8) . . ?
O2 Cd O1 50.54(8) . . ?
N1 Cd O4 157.63(8) . . ?
N2 Cd O4 104.17(8) . . ?
O6 Cd O4 49.76(8) . . ?
O2 Cd O4 82.42(9) . . ?
O1 Cd O4 75.98(9) . . ?
N1 Cd S1 70.90(5) . . ?
N2 Cd S1 129.00(5) . . ?
O6 Cd S1 75.17(6) . . ?
O2 Cd S1 80.43(6) . . ?
O1 Cd S1 125.77(7) . . ?
O4 Cd S1 124.41(6) . . ?
N1 Cd S2 124.36(5) . . ?
N2 Cd S2 69.00(5) . . ?
O6 Cd S2 79.02(7) . . ?
O2 Cd S2 150.07(7) . . ?
O1 Cd S2 120.79(7) . . ?
O4 Cd S2 67.83(6) . . ?
S1 Cd S2 113.31(3) . . ?
C1 S1 C19 99.7(2) . . ?
C1 S1 Cd 94.60(9) . . ?
C19 S1 Cd 109.01(12) . . ?
C14 S2 C15 100.6(2) . . ?
C14 S2 Cd 91.34(10) . . ?
C15 S2 Cd 108.50(12) . . ?
N3 O1 Cd 96.6(2) . . ?
N3 O2 Cd 97.6(2) . . ?
N4 O4 Cd 94.6(2) . . ?
N4 O6 Cd 100.0(2) . . ?
C2 N1 C6 119.7(2) . . ?
C2 N1 Cd 122.8(2) . . ?
C6 N1 Cd 117.0(2) . . ?
C13 N2 C7 119.8(2) . . ?
C13 N2 Cd 122.8(2) . . ?
C7 N2 Cd 116.8(2) . . ?
O3 N3 O1 121.6(3) . . ?
O3 N3 O2 123.1(3) . . ?
O1 N3 O2 115.2(3) . . ?
O5 N4 O4 122.7(3) . . ?
O5 N4 O6 121.7(3) . . ?
O4 N4 O6 115.5(2) . . ?
C2 C1 S1 114.5(2) . . ?
N1 C2 C3 120.9(3) . . ?
N1 C2 C1 118.0(2) . . ?
C3 C2 C1 121.0(2) . . ?
C4 C3 C2 120.1(3) . . ?
C3 C4 C5 120.0(3) . . ?
C4 C5 C6 116.6(3) . . ?
C4 C5 C10 124.5(3) . . ?
C6 C5 C10 118.9(3) . . ?
N1 C6 C5 122.6(2) . . ?
N1 C6 C7 117.6(2) . . ?
C5 C6 C7 119.8(2) . . ?
N2 C7 C8 122.8(2) . . ?
N2 C7 C6 117.9(2) . . ?
C8 C7 C6 119.3(2) . . ?
C7 C8 C11 116.4(3) . . ?
C7 C8 C9 119.6(2) . . ?
C11 C8 C9 124.0(3) . . ?
C10 C9 C8 121.0(3) . . ?
C9 C10 C5 121.4(3) . . ?
C12 C11 C8 120.2(3) . . ?
C11 C12 C13 120.0(3) . . ?
N2 C13 C12 120.7(3) . . ?
N2 C13 C14 117.2(2) . . ?
C12 C13 C14 122.1(2) . . ?
C13 C14 S2 113.9(2) . . ?
C16 C15 S2 110.6(2) . . ?
C15 C16 C17 116.9(3) . . ?
C18 C17 C16 114.8(3) . . ?
C19 C18 C17 113.0(3) . . ?
C18 C19 S1 114.1(2) . . ?

loop_
_geom_bond_atom_site_label_1
_geom_bond_atom_site_label_2
_geom_bond_distance
_geom_bond_site_symmetry_2
_geom_bond_publ_flag
Cd N1 2.391(2) . ?
Cd N2 2.393(2) . ?
Cd O6 2.450(2) . ?
Cd O2 2.451(2) . ?
Cd O1 2.474(3) . ?
Cd O4 2.560(3) . ?
Cd S1 2.7455(10) . ?
Cd S2 2.8439(11) . ?
S1 C1 1.798(3) . ?
S1 C19 1.820(3) . ?
S2 C14 1.806(3) . ?
S2 C15 1.816(3) . ?
O1 N3 1.244(3) . ?
O2 N3 1.246(3) . ?
O3 N3 1.205(4) . ?
O4 N4 1.246(3) . ?
O5 N4 1.203(3) . ?
O6 N4 1.248(3) . ?
N1 C2 1.320(3) . ?
N1 C6 1.351(3) . ?
N2 C13 1.330(3) . ?
N2 C7 1.348(3) . ?
C1 C2 1.506(4) . ?
C2 C3 1.401(4) . ?
C3 C4 1.356(4) . ?
C4 C5 1.401(4) . ?
C5 C6 1.403(4) . ?
C5 C10 1.430(4) . ?
C6 C7 1.438(3) . ?
C7 C8 1.406(3) . ?
C8 C11 1.408(4) . ?
C8 C9 1.421(4) . ?
C9 C10 1.345(4) . ?
C11 C12 1.357(5) . ?
C12 C13 1.410(4) . ?
C13 C14 1.507(4) . ?
C15 C16 1.515(5) . ?
C16 C17 1.521(5) . ?
C17 C18 1.513(5) . ?
C18 C19 1.510(5) . ?
